data_7130850
loop_
_publ_author_name
'Tokura, Yu'
'Xu, Shibo'
'Kojima, Yuki'
'Miura, Masahiro'
'Hirano, Koji'

_publ_section_title
;
 Pd-catalysed, Ag-assisted C2--H alkenylation of benzophospholes
;
_journal_name_full 'Chemical Communications'
_journal_paper_doi 10.1039/D2CC04942B
_journal_year 2022
_chemical_formula_moiety 'C38 H25 O P'
_chemical_formula_sum 'C38 H25 O P'
_chemical_formula_weight 528.55
_space_group_crystal_system triclinic
_space_group_IT_number 2
_space_group_name_Hall '-P 1'
_space_group_name_H-M_alt 'P -1'
_atom_sites_solution_hydrogens geom
_atom_sites_solution_primary dual
_audit_creation_date 2021-11-18
_audit_creation_method
;
Olex2 1.2
(compiled 2018.05.29 svn.r3508 for OlexSys, GUI svn.r5506)
;
_audit_update_record
;
2022-06-22 deposited with the CCDC.	2022-10-12 downloaded from the CCDC.
;
_cell_angle_alpha 81.509(4)
_cell_angle_beta 81.007(3)
_cell_angle_gamma 86.633(4)
_cell_formula_units_Z 2
_cell_length_a 8.4130(3)
_cell_length_b 10.9151(5)
_cell_length_c 16.0946(7)
_cell_measurement_reflns_used 8085
_cell_measurement_temperature 173(2)
_cell_measurement_theta_max 29.6710
_cell_measurement_theta_min 2.1270
_cell_volume 1442.82(11)
_computing_cell_refinement 'CrysAlisPro 1.171.39.46e (Rigaku OD, 2018)'
_computing_data_collection 'CrysAlisPro 1.171.39.46e (Rigaku OD, 2018)'
_computing_data_reduction 'CrysAlisPro 1.171.39.46e (Rigaku OD, 2018)'
_computing_molecular_graphics 'Olex2 (Dolomanov et al., 2009)'
_computing_publication_material 'Olex2 (Dolomanov et al., 2009)'
_computing_structure_refinement 'ShelXL (Sheldrick, 2015)'
_computing_structure_solution 'ShelXT (Sheldrick, 2015)'
_diffrn_ambient_temperature 173(2)
_diffrn_detector 'CCD plate'
_diffrn_detector_type HyPix
_diffrn_measured_fraction_theta_full 0.999
_diffrn_measured_fraction_theta_max 0.822
_diffrn_measurement_details
;
List of Runs (angles in degrees, time in seconds):

  # Type    Start    End  Width  t~exp~   \w     \q     \k     \f   Frames
#--------------------------------------------------------------------------
  1  \w    -13.00  16.00   0.50    4.95    --    9.13  64.00  89.00   58
  2  \w     28.00  59.00   0.50    4.95    --    9.13  64.00  89.00   62
  3  \w    -12.00  23.00   0.50    4.95    --    9.13 -57.00  60.00   70
  4  \w     -6.00  31.00   0.50    4.95    --   -8.66 -99.00 150.00   74
  5  \w    -25.00  48.00   0.50    4.95    --    9.13 -99.00 120.00  146
  6  \w    -24.00  25.00   0.50    4.95    --    9.13 -99.00  30.00   98
  7  \w    -20.00  28.00   0.50    4.95    --   -8.66 -99.00 -60.00   96
  8  \w    -26.00  47.00   0.50    4.95    --    9.13 -99.00-120.00  146
  9  \w    -41.00  30.00   0.50    4.95    --    9.13 -64.00 -46.00  142
;
_diffrn_measurement_device 'four-circle diffractometer'
_diffrn_measurement_device_type 'XtaLAB Synergy, Single source at offset/far, HyPix'
_diffrn_measurement_method '\w scans'
_diffrn_orient_matrix_type 'CrysAlisPro convention (1999,Acta A55,543-557)'
_diffrn_orient_matrix_UB_11 0.0657068000
_diffrn_orient_matrix_UB_12 -0.0126437000
_diffrn_orient_matrix_UB_13 -0.0313137000
_diffrn_orient_matrix_UB_21 0.0103706000
_diffrn_orient_matrix_UB_22 0.0645150000
_diffrn_orient_matrix_UB_23 -0.0122106000
_diffrn_orient_matrix_UB_31 0.0535816000
_diffrn_orient_matrix_UB_32 -0.0008077000
_diffrn_orient_matrix_UB_33 0.0300211000
_diffrn_radiation_monochromator mirror
_diffrn_radiation_probe x-ray
_diffrn_radiation_type MoK\a
_diffrn_radiation_wavelength 0.71073
_diffrn_reflns_av_R_equivalents 0.0371
_diffrn_reflns_av_unetI/netI 0.0463
_diffrn_reflns_Laue_measured_fraction_full 0.999
_diffrn_reflns_Laue_measured_fraction_max 0.822
_diffrn_reflns_limit_h_max 11
_diffrn_reflns_limit_h_min -11
_diffrn_reflns_limit_k_max 14
_diffrn_reflns_limit_k_min -13
_diffrn_reflns_limit_l_max 21
_diffrn_reflns_limit_l_min -21
_diffrn_reflns_number 18696
_diffrn_reflns_point_group_measured_fraction_full 0.999
_diffrn_reflns_point_group_measured_fraction_max 0.822
_diffrn_reflns_theta_full 25.242
_diffrn_reflns_theta_max 29.972
_diffrn_reflns_theta_min 2.134
_diffrn_source 'micro-focus sealed X-ray tube'
_diffrn_source_type 'PhotonJet (Mo) X-ray Source'
_exptl_absorpt_coefficient_mu 0.124
_exptl_absorpt_correction_T_max 1.00000
_exptl_absorpt_correction_T_min 0.90794
_exptl_absorpt_correction_type multi-scan
_exptl_absorpt_process_details
;
CrysAlisPro 1.171.39.46e (Rigaku Oxford Diffraction, 2018)
Empirical absorption correction using spherical harmonics,
 implemented in SCALE3 ABSPACK scaling algorithm.
;
_exptl_crystal_colour orange
_exptl_crystal_colour_primary orange
_exptl_crystal_density_diffrn 1.217
_exptl_crystal_description prism
_exptl_crystal_F_000 552
_exptl_crystal_size_max 0.26
_exptl_crystal_size_mid 0.219
_exptl_crystal_size_min 0.103
_refine_diff_density_max 0.255
_refine_diff_density_min -0.392
_refine_diff_density_rms 0.043
_refine_ls_extinction_method none
_refine_ls_goodness_of_fit_ref 1.085
_refine_ls_hydrogen_treatment constr
_refine_ls_matrix_type full
_refine_ls_number_parameters 361
_refine_ls_number_reflns 6900
_refine_ls_number_restraints 0
_refine_ls_restrained_S_all 1.085
_refine_ls_R_factor_all 0.0645
_refine_ls_R_factor_gt 0.0461
_refine_ls_shift/su_max 0.001
_refine_ls_shift/su_mean 0.000
_refine_ls_structure_factor_coef Fsqd
_refine_ls_weighting_details 'w=1/[\s^2^(Fo^2^)+(0.0544P)^2^+0.1456P] where P=(Fo^2^+2Fc^2^)/3'
_refine_ls_weighting_scheme calc
_refine_ls_wR_factor_gt 0.1152
_refine_ls_wR_factor_ref 0.1241
_reflns_Friedel_coverage 0.000
_reflns_number_gt 5057
_reflns_number_total 6900
_reflns_threshold_expression 'I > 2\s(I)'
_cod_data_source_file d2cc04942b2.cif
_cod_data_source_block tokura_211118_2
_cod_database_code 7130850
_shelx_shelxl_version_number 2017/1
_chemical_oxdiff_formula 'C38 H25 P1 O1'
_shelx_space_group_comment
;
The symmetry employed for this shelxl refinement is uniquely defined
by the following loop, which should always be used as a source of
symmetry information in preference to the above space-group names.
They are only intended as comments.
;
_reflns_odcompleteness_completeness 99.91
_reflns_odcompleteness_iscentric 1
_reflns_odcompleteness_theta 25.97
_olex2_refinement_description
;
1. Fixed Uiso
 At 1.2 times of:
  All C(H) groups
2.a Aromatic/amide H refined with riding coordinates:
 C18(H18), C17(H17), C16(H16), C23(H23), C6(H6), C35(H35), C7(H7), C39(H39),
 C9(H9), C33(H33), C10(H10), C26(H26), C29(H29), C25(H25), C24(H24), C32(H32),
 C38(H38), C15(H15), C12(H12), C31(H31), C37(H37), C30(H30), C36(H36), C13(H13),
  C14(H14)
;
_olex2_submission_special_instructions 'No special instructions were received'
_oxdiff_exptl_absorpt_empirical_details
;
Empirical correction (ABSPACK) includes:
- Absorption correction using spherical harmonics
- Frame scaling
;
_oxdiff_exptl_absorpt_empirical_full_max 1.451
_oxdiff_exptl_absorpt_empirical_full_min 0.753

loop_
_space_group_symop_operation_xyz
'x, y, z'
'-x, -y, -z'

loop_
_atom_site_label
_atom_site_type_symbol
_atom_site_fract_x
_atom_site_fract_y
_atom_site_fract_z
_atom_site_U_iso_or_equiv
_atom_site_adp_type
_atom_site_occupancy
_atom_site_site_symmetry_order
_atom_site_calc_flag
_atom_site_refinement_flags_posn
_atom_site_refinement_flags_adp
_atom_site_refinement_flags_occupancy
_atom_site_disorder_assembly
_atom_site_disorder_group
P19 P 0.43134(5) 0.24404(4) 0.82178(3) 0.03053(11) Uani 1 1 d . . . . .
O40 O 0.35933(13) 0.16561(10) 0.77124(7) 0.0405(3) Uani 1 1 d . . . . .
C21 C 0.35999(17) 0.47391(13) 0.84476(9) 0.0279(3) Uani 1 1 d . . . . .
C20 C 0.43847(17) 0.40852(13) 0.78375(9) 0.0274(3) Uani 1 1 d . . . . .
C34 C 0.33893(17) 0.61083(14) 0.83347(9) 0.0300(3) Uani 1 1 d . . . . .
C28 C 0.63302(18) 0.19201(14) 0.83777(10) 0.0322(3) Uani 1 1 d . . . . .
C5 C 0.69290(18) 0.44276(14) 0.56266(9) 0.0306(3) Uani 1 1 d . . . . .
C4 C 0.81425(18) 0.37063(14) 0.51856(9) 0.0310(3) Uani 1 1 d . . . . .
C22 C 0.28960(17) 0.39687(14) 0.92381(9) 0.0305(3) Uani 1 1 d . . . . .
C18 C 0.52251(17) 0.45993(14) 0.70203(9) 0.0291(3) Uani 1 1 d . . . . .
H18 H 0.519765 0.545717 0.688031 0.035 Uiso 1 1 calc R . . . .
C17 C 0.60430(18) 0.39285(14) 0.64484(9) 0.0308(3) Uani 1 1 d . . . . .
H17 H 0.604550 0.307070 0.658772 0.037 Uiso 1 1 calc R . . . .
C3 C 0.89312(18) 0.42137(14) 0.43701(9) 0.0311(3) Uani 1 1 d . . . . .
C2 C 1.01515(18) 0.34926(15) 0.39108(9) 0.0333(3) Uani 1 1 d . . . . .
C11 C 1.09669(19) 0.40153(17) 0.31052(10) 0.0384(4) Uani 1 1 d . . . . .
C27 C 0.31924(17) 0.26887(14) 0.92303(10) 0.0332(3) Uani 1 1 d . . . . .
C16 C 0.8650(2) 0.24871(15) 0.55313(10) 0.0395(4) Uani 1 1 d . . . . .
H16 H 0.818710 0.215467 0.607471 0.047 Uiso 1 1 calc R . . . .
C23 C 0.19642(18) 0.43829(16) 0.99421(10) 0.0363(4) Uani 1 1 d . . . . .
H23 H 0.176958 0.522684 0.996009 0.044 Uiso 1 1 calc R . . . .
C6 C 0.65702(19) 0.56336(15) 0.52477(10) 0.0346(4) Uani 1 1 d . . . . .
H6 H 0.578142 0.611507 0.553477 0.042 Uiso 1 1 calc R . . . .
C8 C 0.85344(18) 0.54331(15) 0.40091(9) 0.0339(4) Uani 1 1 d . . . . .
C35 C 0.4010(2) 0.68130(15) 0.88521(10) 0.0388(4) Uani 1 1 d . . . . .
H35 H 0.455573 0.642611 0.928519 0.047 Uiso 1 1 calc R . . . .
C7 C 0.73516(19) 0.61244(15) 0.44637(10) 0.0363(4) Uani 1 1 d . . . . .
H7 H 0.708652 0.692920 0.423396 0.044 Uiso 1 1 calc R . . . .
C39 C 0.25651(19) 0.67074(15) 0.76956(10) 0.0364(4) Uani 1 1 d . . . . .
H39 H 0.214991 0.624482 0.734363 0.044 Uiso 1 1 calc R . . . .
C9 C 0.9367(2) 0.59254(17) 0.31885(10) 0.0404(4) Uani 1 1 d . . . . .
H9 H 0.910047 0.672287 0.294563 0.049 Uiso 1 1 calc R . . . .
C33 C 0.7131(2) 0.10502(15) 0.78958(11) 0.0405(4) Uani 1 1 d . . . . .
H33 H 0.659846 0.069637 0.753055 0.049 Uiso 1 1 calc R . . . .
C10 C 1.0523(2) 0.52529(18) 0.27681(10) 0.0426(4) Uani 1 1 d . . . . .
H10 H 1.105133 0.560117 0.224246 0.051 Uiso 1 1 calc R . . . .
C26 C 0.25703(19) 0.18404(16) 0.99127(11) 0.0415(4) Uani 1 1 d . . . . .
H26 H 0.277700 0.099515 0.990615 0.050 Uiso 1 1 calc R . . . .
C1 C 1.0564(2) 0.22754(16) 0.42598(11) 0.0423(4) Uani 1 1 d . . . . .
C29 C 0.7138(2) 0.24184(16) 0.89299(11) 0.0418(4) Uani 1 1 d . . . . .
H29 H 0.661042 0.299755 0.925640 0.050 Uiso 1 1 calc R . . . .
C25 C 0.1632(2) 0.22706(18) 1.06083(11) 0.0469(4) Uani 1 1 d . . . . .
H25 H 0.120601 0.170896 1.107031 0.056 Uiso 1 1 calc R . . . .
C24 C 0.1328(2) 0.35207(18) 1.06182(11) 0.0438(4) Uani 1 1 d . . . . .
H24 H 0.068547 0.379338 1.108486 0.053 Uiso 1 1 calc R . . . .
C32 C 0.8729(2) 0.07123(17) 0.79624(12) 0.0480(5) Uani 1 1 d . . . . .
H32 H 0.926865 0.013907 0.763492 0.058 Uiso 1 1 calc R . . . .
C38 C 0.2358(2) 0.79862(16) 0.75793(12) 0.0472(4) Uani 1 1 d . . . . .
H38 H 0.178902 0.837814 0.715729 0.057 Uiso 1 1 calc R . . . .
C15 C 0.9782(2) 0.18070(16) 0.50906(11) 0.0466(4) Uani 1 1 d . . . . .
H15 H 1.006146 0.101262 0.533396 0.056 Uiso 1 1 calc R . . . .
C12 C 1.2169(2) 0.32966(19) 0.26801(11) 0.0472(5) Uani 1 1 d . . . . .
H12 H 1.272327 0.363210 0.215775 0.057 Uiso 1 1 calc R . . . .
C31 C 0.9514(2) 0.12177(18) 0.85071(13) 0.0514(5) Uani 1 1 d . . . . .
H31 H 1.058601 0.099107 0.854519 0.062 Uiso 1 1 calc R . . . .
C37 C 0.2995(2) 0.86775(16) 0.80900(13) 0.0512(5) Uani 1 1 d . . . . .
H37 H 0.287106 0.953712 0.800756 0.061 Uiso 1 1 calc R . . . .
C30 C 0.8719(2) 0.20616(18) 0.89991(13) 0.0517(5) Uani 1 1 d . . . . .
H30 H 0.924678 0.239038 0.937742 0.062 Uiso 1 1 calc R . . . .
C36 C 0.3816(2) 0.80931(17) 0.87219(12) 0.0495(5) Uani 1 1 d . . . . .
H36 H 0.424496 0.856219 0.906514 0.059 Uiso 1 1 calc R . . . .
C13 C 1.2546(2) 0.2110(2) 0.30175(13) 0.0568(5) Uani 1 1 d . . . . .
H13 H 1.334876 0.164880 0.272236 0.068 Uiso 1 1 calc R . . . .
C14 C 1.1742(2) 0.15899(19) 0.37946(13) 0.0574(5) Uani 1 1 d . . . . .
H14 H 1.198968 0.077452 0.400950 0.069 Uiso 1 1 calc R . . . .

loop_
_atom_site_aniso_label
_atom_site_aniso_U_11
_atom_site_aniso_U_22
_atom_site_aniso_U_33
_atom_site_aniso_U_23
_atom_site_aniso_U_13
_atom_site_aniso_U_12
P19 0.0283(2) 0.0241(2) 0.0380(2) -0.00541(16) -0.00053(16) -0.00118(15)
O40 0.0404(6) 0.0306(6) 0.0529(7) -0.0125(5) -0.0062(5) -0.0060(5)
C21 0.0246(7) 0.0271(8) 0.0315(8) -0.0046(6) -0.0025(6) -0.0006(6)
C20 0.0251(7) 0.0269(8) 0.0306(8) -0.0070(6) -0.0033(6) -0.0002(6)
C34 0.0261(7) 0.0282(8) 0.0339(8) -0.0075(6) 0.0037(6) -0.0002(6)
C28 0.0299(8) 0.0265(8) 0.0363(8) 0.0004(6) 0.0016(6) 0.0013(6)
C5 0.0319(8) 0.0317(8) 0.0298(8) -0.0081(6) -0.0052(6) -0.0043(6)
C4 0.0323(8) 0.0309(8) 0.0309(8) -0.0081(6) -0.0030(6) -0.0053(6)
C22 0.0230(7) 0.0334(8) 0.0338(8) -0.0032(6) -0.0025(6) 0.0005(6)
C18 0.0287(7) 0.0266(8) 0.0320(8) -0.0047(6) -0.0036(6) -0.0018(6)
C17 0.0313(8) 0.0283(8) 0.0334(8) -0.0066(6) -0.0038(6) -0.0032(6)
C3 0.0308(8) 0.0346(8) 0.0294(8) -0.0073(6) -0.0051(6) -0.0065(6)
C2 0.0309(8) 0.0400(9) 0.0307(8) -0.0102(7) -0.0022(6) -0.0091(7)
C11 0.0343(9) 0.0542(11) 0.0292(8) -0.0121(7) -0.0017(7) -0.0141(8)
C27 0.0258(7) 0.0322(8) 0.0390(9) -0.0011(7) -0.0011(6) 0.0000(6)
C16 0.0444(9) 0.0326(9) 0.0369(9) -0.0035(7) 0.0071(7) -0.0024(7)
C23 0.0300(8) 0.0431(10) 0.0343(8) -0.0059(7) -0.0011(6) 0.0035(7)
C6 0.0359(8) 0.0346(9) 0.0345(8) -0.0084(7) -0.0062(7) -0.0002(7)
C8 0.0341(8) 0.0384(9) 0.0308(8) -0.0032(7) -0.0087(6) -0.0088(7)
C35 0.0418(9) 0.0370(9) 0.0379(9) -0.0132(7) -0.0008(7) 0.0006(7)
C7 0.0397(9) 0.0327(9) 0.0370(9) 0.0000(7) -0.0105(7) -0.0039(7)
C39 0.0345(8) 0.0304(8) 0.0431(9) -0.0043(7) -0.0037(7) 0.0003(7)
C9 0.0430(9) 0.0452(10) 0.0330(9) 0.0021(7) -0.0087(7) -0.0115(8)
C33 0.0428(9) 0.0320(9) 0.0444(9) -0.0057(7) -0.0016(7) 0.0054(7)
C10 0.0416(10) 0.0569(11) 0.0293(8) -0.0021(8) -0.0029(7) -0.0174(8)
C26 0.0366(9) 0.0367(9) 0.0459(10) 0.0069(8) -0.0022(7) 0.0002(7)
C1 0.0403(9) 0.0408(10) 0.0445(10) -0.0135(8) 0.0059(7) -0.0055(7)
C29 0.0376(9) 0.0415(10) 0.0458(10) -0.0116(8) -0.0024(7) 0.0053(7)
C25 0.0409(9) 0.0519(11) 0.0398(10) 0.0106(8) 0.0029(8) -0.0020(8)
C24 0.0347(9) 0.0586(12) 0.0338(9) -0.0032(8) 0.0022(7) 0.0045(8)
C32 0.0454(10) 0.0390(10) 0.0534(11) -0.0048(8) 0.0045(8) 0.0142(8)
C38 0.0467(10) 0.0325(9) 0.0572(11) 0.0005(8) -0.0004(8) 0.0060(8)
C15 0.0507(11) 0.0319(9) 0.0513(11) -0.0047(8) 0.0086(8) 0.0004(8)
C12 0.0386(9) 0.0676(13) 0.0368(9) -0.0180(9) 0.0051(7) -0.0152(9)
C31 0.0332(9) 0.0501(11) 0.0659(12) 0.0009(10) -0.0044(9) 0.0094(8)
C37 0.0534(11) 0.0247(9) 0.0671(13) -0.0079(9) 0.0171(10) 0.0012(8)
C30 0.0405(10) 0.0547(12) 0.0621(12) -0.0099(10) -0.0154(9) 0.0049(9)
C36 0.0529(11) 0.0383(10) 0.0585(12) -0.0254(9) 0.0084(9) -0.0095(8)
C13 0.0479(11) 0.0598(13) 0.0598(12) -0.0251(10) 0.0182(9) -0.0064(9)
C14 0.0554(12) 0.0453(11) 0.0653(13) -0.0157(10) 0.0177(10) -0.0018(9)

loop_
_atom_type_symbol
_atom_type_description
_atom_type_scat_dispersion_real
_atom_type_scat_dispersion_imag
_atom_type_scat_source
C C 0.0033 0.0016 'International Tables Vol C Tables 4.2.6.8 and 6.1.1.4'
H H 0.0000 0.0000 'International Tables Vol C Tables 4.2.6.8 and 6.1.1.4'
O O 0.0106 0.0060 'International Tables Vol C Tables 4.2.6.8 and 6.1.1.4'
P P 0.1023 0.0942 'International Tables Vol C Tables 4.2.6.8 and 6.1.1.4'

loop_
_exptl_crystal_face_index_h
_exptl_crystal_face_index_k
_exptl_crystal_face_index_l
_exptl_crystal_face_perp_dist
8 8 16 0.1063
-2 15 -3 0.0397
-9 -2 -18 0.1095
1 -15 1 0.0521
10 2 16 0.1029
-1 2 22 0.1118
-12 -1 -4 0.1222
0 -2 -23 0.1234
8 -1 -14 0.0984

loop_
_geom_angle_atom_site_label_1
_geom_angle_atom_site_label_2
_geom_angle_atom_site_label_3
_geom_angle
_geom_angle_site_symmetry_1
_geom_angle_site_symmetry_3
_geom_angle_publ_flag
O40 P19 C20 117.38(7) . . ?
O40 P19 C28 112.54(7) . . ?
O40 P19 C27 117.35(7) . . ?
C28 P19 C20 106.72(7) . . ?
C27 P19 C20 92.69(7) . . ?
C27 P19 C28 108.12(7) . . ?
C20 C21 C34 123.97(13) . . ?
C20 C21 C22 114.58(13) . . ?
C22 C21 C34 121.40(12) . . ?
C21 C20 P19 109.94(11) . . ?
C21 C20 C18 126.23(13) . . ?
C18 C20 P19 123.76(11) . . ?
C35 C34 C21 121.27(14) . . ?
C35 C34 C39 119.01(14) . . ?
C39 C34 C21 119.73(13) . . ?
C33 C28 P19 119.00(13) . . ?
C29 C28 P19 121.72(12) . . ?
C29 C28 C33 119.16(15) . . ?
C4 C5 C17 121.22(14) . . ?
C6 C5 C4 118.51(14) . . ?
C6 C5 C17 120.26(14) . . ?
C5 C4 C3 119.28(14) . . ?
C5 C4 C16 122.98(14) . . ?
C3 C4 C16 117.72(14) . . ?
C27 C22 C21 113.76(13) . . ?
C23 C22 C21 126.83(14) . . ?
C23 C22 C27 119.37(14) . . ?
C20 C18 H18 117.7 . . ?
C17 C18 C20 124.68(14) . . ?
C17 C18 H18 117.7 . . ?
C5 C17 H17 117.2 . . ?
C18 C17 C5 125.67(14) . . ?
C18 C17 H17 117.2 . . ?
C4 C3 C2 120.05(14) . . ?
C8 C3 C4 120.51(14) . . ?
C8 C3 C2 119.43(14) . . ?
C11 C2 C3 119.87(15) . . ?
C1 C2 C3 120.28(14) . . ?
C1 C2 C11 119.84(15) . . ?
C2 C11 C10 118.55(15) . . ?
C12 C11 C2 118.50(16) . . ?
C12 C11 C10 122.95(15) . . ?
C22 C27 P19 109.01(11) . . ?
C26 C27 P19 130.02(13) . . ?
C26 C27 C22 120.85(15) . . ?
C4 C16 H16 119.1 . . ?
C15 C16 C4 121.87(15) . . ?
C15 C16 H16 119.1 . . ?
C22 C23 H23 120.4 . . ?
C24 C23 C22 119.21(16) . . ?
C24 C23 H23 120.4 . . ?
C5 C6 H6 119.0 . . ?
C7 C6 C5 121.91(15) . . ?
C7 C6 H6 119.0 . . ?
C3 C8 C9 119.20(15) . . ?
C7 C8 C3 118.81(14) . . ?
C7 C8 C9 121.99(15) . . ?
C34 C35 H35 120.0 . . ?
C36 C35 C34 119.91(16) . . ?
C36 C35 H35 120.0 . . ?
C6 C7 C8 120.96(15) . . ?
C6 C7 H7 119.5 . . ?
C8 C7 H7 119.5 . . ?
C34 C39 H39 119.7 . . ?
C38 C39 C34 120.59(16) . . ?
C38 C39 H39 119.7 . . ?
C8 C9 H9 119.5 . . ?
C10 C9 C8 121.06(16) . . ?
C10 C9 H9 119.5 . . ?
C28 C33 H33 120.1 . . ?
C32 C33 C28 119.73(16) . . ?
C32 C33 H33 120.1 . . ?
C11 C10 H10 119.1 . . ?
C9 C10 C11 121.88(15) . . ?
C9 C10 H10 119.1 . . ?
C27 C26 H26 120.5 . . ?
C27 C26 C25 119.00(16) . . ?
C25 C26 H26 120.5 . . ?
C2 C1 C15 118.23(15) . . ?
C14 C1 C2 119.06(16) . . ?
C14 C1 C15 122.69(17) . . ?
C28 C29 H29 119.7 . . ?
C30 C29 C28 120.53(16) . . ?
C30 C29 H29 119.7 . . ?
C26 C25 H25 119.8 . . ?
C24 C25 C26 120.49(16) . . ?
C24 C25 H25 119.8 . . ?
C23 C24 H24 119.5 . . ?
C25 C24 C23 121.07(16) . . ?
C25 C24 H24 119.5 . . ?
C33 C32 H32 119.8 . . ?
C31 C32 C33 120.45(16) . . ?
C31 C32 H32 119.8 . . ?
C39 C38 H38 120.0 . . ?
C37 C38 C39 119.91(17) . . ?
C37 C38 H38 120.0 . . ?
C16 C15 C1 121.75(16) . . ?
C16 C15 H15 119.1 . . ?
C1 C15 H15 119.1 . . ?
C11 C12 H12 119.3 . . ?
C13 C12 C11 121.30(16) . . ?
C13 C12 H12 119.3 . . ?
C32 C31 H31 119.9 . . ?
C32 C31 C30 120.13(16) . . ?
C30 C31 H31 119.9 . . ?
C38 C37 H37 120.1 . . ?
C36 C37 C38 119.88(16) . . ?
C36 C37 H37 120.1 . . ?
C29 C30 H30 120.0 . . ?
C31 C30 C29 119.98(18) . . ?
C31 C30 H30 120.0 . . ?
C35 C36 H36 119.7 . . ?
C37 C36 C35 120.69(17) . . ?
C37 C36 H36 119.7 . . ?
C12 C13 H13 119.8 . . ?
C12 C13 C14 120.48(17) . . ?
C14 C13 H13 119.8 . . ?
C1 C14 H14 119.6 . . ?
C13 C14 C1 120.76(19) . . ?
C13 C14 H14 119.6 . . ?

loop_
_geom_bond_atom_site_label_1
_geom_bond_atom_site_label_2
_geom_bond_distance
_geom_bond_site_symmetry_2
_geom_bond_publ_flag
P19 O40 1.4773(11) . ?
P19 C20 1.8106(15) . ?
P19 C28 1.8021(15) . ?
P19 C27 1.7995(16) . ?
C21 C20 1.363(2) . ?
C21 C34 1.482(2) . ?
C21 C22 1.478(2) . ?
C20 C18 1.443(2) . ?
C34 C35 1.389(2) . ?
C34 C39 1.392(2) . ?
C28 C33 1.391(2) . ?
C28 C29 1.387(2) . ?
C5 C4 1.418(2) . ?
C5 C17 1.459(2) . ?
C5 C6 1.404(2) . ?
C4 C3 1.423(2) . ?
C4 C16 1.432(2) . ?
C22 C27 1.406(2) . ?
C22 C23 1.391(2) . ?
C18 H18 0.9300 . ?
C18 C17 1.341(2) . ?
C17 H17 0.9300 . ?
C3 C2 1.435(2) . ?
C3 C8 1.414(2) . ?
C2 C11 1.424(2) . ?
C2 C1 1.410(2) . ?
C11 C10 1.430(3) . ?
C11 C12 1.398(2) . ?
C27 C26 1.384(2) . ?
C16 H16 0.9300 . ?
C16 C15 1.350(2) . ?
C23 H23 0.9300 . ?
C23 C24 1.390(2) . ?
C6 H6 0.9300 . ?
C6 C7 1.376(2) . ?
C8 C7 1.394(2) . ?
C8 C9 1.439(2) . ?
C35 H35 0.9300 . ?
C35 C36 1.386(2) . ?
C7 H7 0.9300 . ?
C39 H39 0.9300 . ?
C39 C38 1.385(2) . ?
C9 H9 0.9300 . ?
C9 C10 1.341(2) . ?
C33 H33 0.9300 . ?
C33 C32 1.389(2) . ?
C10 H10 0.9300 . ?
C26 H26 0.9300 . ?
C26 C25 1.390(2) . ?
C1 C15 1.430(2) . ?
C1 C14 1.396(2) . ?
C29 H29 0.9300 . ?
C29 C30 1.380(2) . ?
C25 H25 0.9300 . ?
C25 C24 1.375(3) . ?
C24 H24 0.9300 . ?
C32 H32 0.9300 . ?
C32 C31 1.370(3) . ?
C38 H38 0.9300 . ?
C38 C37 1.379(3) . ?
C15 H15 0.9300 . ?
C12 H12 0.9300 . ?
C12 C13 1.368(3) . ?
C31 H31 0.9300 . ?
C31 C30 1.379(3) . ?
C37 H37 0.9300 . ?
C37 C36 1.376(3) . ?
C30 H30 0.9300 . ?
C36 H36 0.9300 . ?
C13 H13 0.9300 . ?
C13 C14 1.384(3) . ?
C14 H14 0.9300 . ?

loop_
_exptl_oxdiff_crystal_face_indexfrac_h
_exptl_oxdiff_crystal_face_indexfrac_k
_exptl_oxdiff_crystal_face_indexfrac_l
_exptl_oxdiff_crystal_face_x
_exptl_oxdiff_crystal_face_y
_exptl_oxdiff_crystal_face_z
8.0223 8.2516 16.0201 -0.0789 0.4199 0.9041
-1.5407 14.5504 -3.3877 -0.1791 0.9641 -0.1960
-8.7869 -2.0698 -17.6813 0.0025 -0.0088 -1.0000
0.5210 -15.0201 1.3402 0.1822 -0.9800 0.0803
9.6656 1.7681 15.8760 0.1156 0.0205 0.9931
-1.4713 2.0326 21.7989 -0.8050 -0.1503 0.5740
-11.8584 -0.6824 -3.8353 -0.6505 -0.1202 -0.7500
-0.4834 -2.1552 -22.5378 0.7012 0.1311 -0.7008
8.2002 -1.0861 -13.7393 0.9828 0.1827 0.0278

loop_
_smtbx_masks_void_nr
_smtbx_masks_void_average_x
_smtbx_masks_void_average_y
_smtbx_masks_void_average_z
_smtbx_masks_void_volume
_smtbx_masks_void_count_electrons
_smtbx_masks_void_content
1 0.500 0.000 0.500 167.0 56.3 ?
